data_4324824
loop_
_publ_author_name
'Moushumi Sarma'
'Biplab Mondal'

_publ_section_title
;
 Nitric Oxide Reduction of Copper(II) Complexes: Spectroscopic Evidence of
 Copper(II)-Nitrosyl Intermediate
;
_journal_name_full 'Inorganic Chemistry'
_journal_page_first 3206
_journal_page_last 3212
_journal_paper_doi 10.1021/ic1011988
_journal_volume 50
_journal_year 2011
_chemical_formula_sum 'C8 H12 Cl Cu N4 O4'
_chemical_formula_weight 327.21
_chemical_name_systematic
; 
 ? 
;
_space_group_IT_number 33
_symmetry_cell_setting orthorhombic
_symmetry_space_group_name_Hall 'P 2c -2n'
_symmetry_space_group_name_H-M 'P n a 21'
_atom_sites_solution_hydrogens geom
_atom_sites_solution_primary direct
_atom_sites_solution_secondary difmap
_audit_creation_method SHELXL-97
_cell_angle_alpha 90.00
_cell_angle_beta 90.00
_cell_angle_gamma 90.00
_cell_formula_units_Z 12
_cell_length_a 24.255(6)
_cell_length_b 8.473(2)
_cell_length_c 20.757(6)
_cell_measurement_reflns_used 5015
_cell_measurement_temperature 296(2)
_cell_volume 4265.8(19)
_computing_cell_refinement 'Bruker SMART'
_computing_data_collection 'Bruker SMART'
_computing_data_reduction 'Bruker SAINT'
_computing_molecular_graphics 'Bruker SHELXTL'
_computing_publication_material 'Bruker SHELXTL'
_computing_structure_refinement 'SHELXL-97 (Sheldrick, 1997)'
_computing_structure_solution 'SHELXS-97 (Sheldrick, 1990)'
_diffrn_ambient_temperature 296(2)
_diffrn_measured_fraction_theta_full 0.915
_diffrn_measured_fraction_theta_max 0.915
_diffrn_measurement_device_type 'CCD area detector'
_diffrn_measurement_method 'phi and omega scans'
_diffrn_radiation_monochromator graphite
_diffrn_radiation_source 'fine-focus sealed tube'
_diffrn_radiation_type MoK\a
_diffrn_radiation_wavelength 0.71073
_diffrn_reflns_av_R_equivalents 0.0407
_diffrn_reflns_av_sigmaI/netI 0.0343
_diffrn_reflns_limit_h_max 24
_diffrn_reflns_limit_h_min -26
_diffrn_reflns_limit_k_max 7
_diffrn_reflns_limit_k_min -8
_diffrn_reflns_limit_l_max 22
_diffrn_reflns_limit_l_min -22
_diffrn_reflns_number 23991
_diffrn_reflns_theta_full 22.96
_diffrn_reflns_theta_max 22.96
_diffrn_reflns_theta_min 1.68
_exptl_absorpt_coefficient_mu 1.735
_exptl_absorpt_correction_type none
_exptl_crystal_colour colorless
_exptl_crystal_density_diffrn 1.528
_exptl_crystal_description block
_exptl_crystal_F_000 1992
_exptl_crystal_size_max 0.19
_exptl_crystal_size_mid 0.17
_exptl_crystal_size_min 0.14
_refine_diff_density_max 0.332
_refine_diff_density_min -0.537
_refine_diff_density_rms 0.060
_refine_ls_abs_structure_details 'Flack H D (1983), Acta Cryst. A39, 876-881'
_refine_ls_abs_structure_Flack 0.43(2)
_refine_ls_extinction_method none
_refine_ls_goodness_of_fit_ref 1.040
_refine_ls_hydrogen_treatment constr
_refine_ls_matrix_type full
_refine_ls_number_parameters 499
_refine_ls_number_reflns 5208
_refine_ls_number_restraints 1
_refine_ls_restrained_S_all 1.040
_refine_ls_R_factor_all 0.0662
_refine_ls_R_factor_gt 0.0444
_refine_ls_shift/su_max 0.053
_refine_ls_shift/su_mean 0.002
_refine_ls_structure_factor_coef Fsqd
_refine_ls_weighting_details 'calc w=1/[\s^2^(Fo^2^)+(0.0575P)^2^+2.5414P] where P=(Fo^2^+2Fc^2^)/3'
_refine_ls_weighting_scheme calc
_refine_ls_wR_factor_gt 0.1051
_refine_ls_wR_factor_ref 0.1163
_reflns_number_gt 3913
_reflns_number_total 5208
_reflns_threshold_expression >2sigma(I)
_cod_data_source_file ic1011988_si_001.cif
_cod_data_source_block a1
_cod_original_cell_volume 4266(2)
_cod_database_code 4324824

loop_
_symmetry_equiv_pos_as_xyz
'x, y, z'
'-x, -y, z+1/2'
'x+1/2, -y+1/2, z'
'-x+1/2, y+1/2, z+1/2'

loop_
_atom_site_label
_atom_site_type_symbol
_atom_site_fract_x
_atom_site_fract_y
_atom_site_fract_z
_atom_site_U_iso_or_equiv
_atom_site_adp_type
_atom_site_occupancy
_atom_site_symmetry_multiplicity
_atom_site_calc_flag
_atom_site_refinement_flags
C1 C 0.1010(3) 0.0677(11) 0.5362(4) 0.054(2) Uani 1 1 d .
C2 C 0.1327(4) -0.0016(11) 0.5909(4) 0.066(3) Uani 1 1 d .
H2A H 0.1334 0.0719 0.6261 0.079 Uiso 1 1 calc R
H2B H 0.1697 -0.0236 0.5772 0.079 Uiso 1 1 calc R
H2C H 0.1153 -0.0978 0.6046 0.079 Uiso 1 1 calc R
C3 C -0.0794(3) 0.0619(9) 0.4020(3) 0.055(2) Uani 1 1 d .
C4 C -0.1340(4) -0.0078(14) 0.3960(6) 0.091(4) Uani 1 1 d .
H4A H -0.1318 -0.1192 0.4040 0.109 Uiso 1 1 calc R
H4B H -0.1478 0.0098 0.3533 0.109 Uiso 1 1 calc R
H4C H -0.1584 0.0399 0.4267 0.109 Uiso 1 1 calc R
C5 C 0.0404(4) 0.5668(16) 0.4106(5) 0.072(4) Uani 1 1 d .
C6 C 0.0415(4) 0.7437(10) 0.4067(6) 0.075(4) Uani 1 1 d .
H6A H 0.0379 0.7873 0.4492 0.090 Uiso 1 1 calc R
H6B H 0.0116 0.7797 0.3803 0.090 Uiso 1 1 calc R
H6C H 0.0758 0.7774 0.3882 0.090 Uiso 1 1 calc R
C7 C 0.0992(3) 0.0617(10) 0.2944(4) 0.054(2) Uani 1 1 d .
C8 C 0.1232(3) -0.0080(10) 0.2398(7) 0.083(3) Uani 1 1 d .
H8A H 0.0973 -0.0796 0.2205 0.100 Uiso 1 1 calc R
H8B H 0.1557 -0.0648 0.2523 0.100 Uiso 1 1 calc R
H8C H 0.1328 0.0726 0.2094 0.100 Uiso 1 1 calc R
C9 C 0.1097(3) 0.4268(10) 0.1895(4) 0.054(2) Uani 1 1 d .
C10 C 0.1382(3) 0.5001(11) 0.2440(6) 0.079(3) Uani 1 1 d .
H10A H 0.1738 0.5366 0.2303 0.095 Uiso 1 1 calc R
H10B H 0.1425 0.4240 0.2779 0.095 Uiso 1 1 calc R
H10C H 0.1169 0.5877 0.2594 0.095 Uiso 1 1 calc R
C11 C 0.0439(3) -0.0826(12) 0.0765(5) 0.051(2) Uani 1 1 d .
C12 C 0.0430(3) -0.2517(10) 0.0772(6) 0.068(3) Uani 1 1 d .
H12A H 0.0407 -0.2883 0.1208 0.081 Uiso 1 1 calc R
H12B H 0.0761 -0.2914 0.0577 0.081 Uiso 1 1 calc R
H12C H 0.0116 -0.2888 0.0534 0.081 Uiso 1 1 calc R
C13 C -0.0765(3) 0.4248(9) 0.0749(3) 0.0499(18) Uani 1 1 d .
C14 C -0.1303(3) 0.4906(12) 0.0764(7) 0.075(3) Uani 1 1 d .
H14A H -0.1520 0.4371 0.1084 0.089 Uiso 1 1 calc R
H14B H -0.1474 0.4783 0.0349 0.089 Uiso 1 1 calc R
H14C H -0.1281 0.6007 0.0869 0.089 Uiso 1 1 calc R
C15 C 0.1038(3) 0.4352(10) -0.0450(4) 0.056(2) Uani 1 1 d .
C16 C 0.1371(4) 0.5101(16) -0.0917(6) 0.101(4) Uani 1 1 d .
H16A H 0.1489 0.6111 -0.0758 0.121 Uiso 1 1 calc R
H16B H 0.1163 0.5243 -0.1306 0.121 Uiso 1 1 calc R
H16C H 0.1689 0.4458 -0.1005 0.121 Uiso 1 1 calc R
C17 C 0.7304(3) 0.2742(11) 0.3663(4) 0.059(2) Uani 1 1 d .
C18 C 0.7021(4) 0.2965(16) 0.4265(5) 0.096(4) Uani 1 1 d .
H18A H 0.6923 0.1956 0.4441 0.144 Uiso 1 1 calc R
H18B H 0.6694 0.3578 0.4195 0.144 Uiso 1 1 calc R
H18C H 0.7259 0.3509 0.4561 0.144 Uiso 1 1 calc R
C19 C 0.7911(3) -0.1750(11) 0.2395(5) 0.0520(19) Uani 1 1 d .
C20 C 0.7902(3) -0.3450(9) 0.2396(6) 0.070(2) Uani 1 1 d .
H20A H 0.7651 -0.3818 0.2072 0.084 Uiso 1 1 calc R
H20B H 0.7785 -0.3822 0.2811 0.084 Uiso 1 1 calc R
H20C H 0.8265 -0.3842 0.2305 0.084 Uiso 1 1 calc R
C21 C 0.7292(3) 0.2895(11) 0.1140(4) 0.051(2) Uani 1 1 d .
C22 C 0.6995(4) 0.3085(13) 0.0537(4) 0.072(3) Uani 1 1 d .
H22A H 0.6958 0.4188 0.0441 0.086 Uiso 1 1 calc R
H22B H 0.6635 0.2619 0.0576 0.086 Uiso 1 1 calc R
H22C H 0.7194 0.2573 0.0197 0.086 Uiso 1 1 calc R
C23 C 0.9166(3) 0.2789(8) 0.2423(4) 0.0560(18) Uani 1 1 d .
C24 C 0.9751(3) 0.3017(11) 0.2461(6) 0.083(3) Uani 1 1 d .
H24A H 0.9849 0.3342 0.2889 0.099 Uiso 1 1 calc R
H24B H 0.9860 0.3817 0.2159 0.099 Uiso 1 1 calc R
H24C H 0.9935 0.2046 0.2359 0.099 Uiso 1 1 calc R
Cl1 Cl 0.79601(11) 0.2684(5) 0.90518(16) 0.0740(9) Uani 1 1 d .
Cl2 Cl 0.45872(7) 0.7393(6) 0.2413(2) 0.0732(7) Uani 1 1 d .
Cl3 Cl 0.70554(9) 0.7680(5) 0.07709(18) 0.0714(8) Uani 1 1 d .
Cu1 Cu 0.03974(4) 0.20190(16) 0.41649(4) 0.0575(4) Uani 1 1 d .
Cu2 Cu 0.04320(4) 0.28549(15) 0.07356(5) 0.0590(4) Uani 1 1 d .
Cu3 Cu 0.79145(3) 0.19690(11) 0.23901(5) 0.0592(3) Uani 1 1 d .
N1 N 0.0764(2) 0.1158(8) 0.4949(3) 0.0573(18) Uani 1 1 d .
N2 N -0.0373(2) 0.1196(9) 0.4092(3) 0.0617(18) Uani 1 1 d .
N3 N 0.0400(3) 0.4324(12) 0.4133(4) 0.074(3) Uani 1 1 d .
N4 N 0.0798(2) 0.1188(8) 0.3389(3) 0.0564(17) Uani 1 1 d .
N5 N 0.0866(2) 0.3718(9) 0.1481(3) 0.0565(19) Uani 1 1 d .
N6 N 0.0448(3) 0.0503(10) 0.0736(4) 0.063(2) Uani 1 1 d .
N7 N -0.0339(2) 0.3710(8) 0.0760(3) 0.0616(17) Uani 1 1 d .
N8 N 0.0804(2) 0.3736(9) -0.0060(3) 0.0597(19) Uani 1 1 d .
N9 N 0.7529(3) 0.2620(9) 0.3189(4) 0.066(2) Uani 1 1 d .
N10 N 0.7918(2) -0.0402(9) 0.2385(5) 0.0667(19) Uani 1 1 d .
N11 N 0.7525(3) 0.2677(9) 0.1604(4) 0.064(2) Uani 1 1 d .
N12 N 0.8698(2) 0.2646(7) 0.2409(4) 0.0625(15) Uani 1 1 d .
O1 O 0.8220(4) 0.2038(16) 0.8518(4) 0.184(5) Uani 1 1 d .
O2 O 0.7417(3) 0.2468(15) 0.9010(4) 0.187(6) Uani 1 1 d .
O3 O 0.8192(3) 0.2178(11) 0.9623(4) 0.130(3) Uani 1 1 d .
O4 O 0.8075(8) 0.4242(17) 0.8992(8) 0.297(9) Uani 1 1 d .
O5 O 0.4325(3) 0.7989(13) 0.1875(4) 0.136(4) Uani 1 1 d .
O6 O 0.4579(4) 0.5830(11) 0.2399(8) 0.226(6) Uani 1 1 d .
O7 O 0.4323(4) 0.7877(14) 0.2979(4) 0.159(4) Uani 1 1 d .
O8 O 0.5136(2) 0.7887(9) 0.2427(5) 0.134(3) Uani 1 1 d .
O9 O 0.6789(3) 0.7178(11) 0.0204(3) 0.106(3) Uani 1 1 d .
O10 O 0.6762(3) 0.7174(10) 0.1313(3) 0.111(3) Uani 1 1 d .
O11 O 0.7594(2) 0.7016(9) 0.0783(3) 0.100(2) Uani 1 1 d .
O12 O 0.7086(4) 0.9346(11) 0.0740(6) 0.161(4) Uani 1 1 d .

loop_
_atom_site_aniso_label
_atom_site_aniso_U_11
_atom_site_aniso_U_22
_atom_site_aniso_U_33
_atom_site_aniso_U_23
_atom_site_aniso_U_13
_atom_site_aniso_U_12
C1 0.051(4) 0.057(7) 0.055(5) -0.007(4) -0.003(4) -0.004(4)
C2 0.089(6) 0.057(7) 0.051(6) 0.016(5) -0.019(4) 0.002(5)
C3 0.068(5) 0.039(6) 0.056(4) 0.002(4) 0.002(4) 0.011(4)
C4 0.072(6) 0.088(10) 0.113(9) 0.004(7) -0.003(6) -0.017(6)
C5 0.054(5) 0.126(12) 0.037(5) 0.007(9) -0.004(3) 0.000(7)
C6 0.113(9) 0.016(7) 0.095(9) 0.025(6) -0.004(7) -0.002(5)
C7 0.059(5) 0.045(6) 0.059(5) 0.001(4) -0.006(4) 0.009(4)
C8 0.111(6) 0.058(7) 0.080(5) -0.008(7) 0.014(7) 0.017(5)
C9 0.054(4) 0.051(7) 0.056(5) 0.008(4) 0.003(4) 0.011(4)
C10 0.076(5) 0.078(7) 0.084(5) -0.012(6) -0.029(6) -0.014(5)
C11 0.057(4) 0.036(7) 0.060(5) 0.006(7) -0.002(4) 0.007(4)
C12 0.055(5) 0.081(10) 0.067(6) -0.003(7) -0.008(6) 0.003(5)
C13 0.050(4) 0.043(5) 0.056(4) -0.001(4) -0.003(4) -0.009(4)
C14 0.056(5) 0.066(8) 0.102(6) -0.003(6) -0.006(5) 0.002(5)
C15 0.048(4) 0.058(7) 0.061(5) -0.008(5) -0.007(4) 0.009(4)
C16 0.113(8) 0.114(12) 0.077(7) -0.004(7) 0.010(7) 0.008(7)
C17 0.048(5) 0.062(7) 0.067(5) 0.001(5) -0.009(4) -0.001(4)
C18 0.068(6) 0.165(13) 0.055(5) 0.001(6) 0.009(5) -0.004(7)
C19 0.053(4) 0.055(7) 0.048(4) -0.004(7) 0.010(4) -0.008(5)
C20 0.081(5) 0.059(7) 0.071(5) -0.017(8) 0.007(5) -0.001(5)
C21 0.048(5) 0.050(6) 0.055(5) 0.005(4) 0.004(4) 0.001(4)
C22 0.073(6) 0.082(9) 0.060(5) 0.000(5) -0.023(4) 0.020(6)
C23 0.061(4) 0.055(6) 0.052(4) 0.008(4) 0.005(5) 0.007(4)
C24 0.054(4) 0.108(10) 0.087(6) 0.020(8) -0.002(5) -0.010(4)
Cl1 0.0703(17) 0.084(3) 0.0673(19) -0.0051(15) -0.0015(13) 0.0077(12)
Cl2 0.0660(12) 0.078(2) 0.0761(14) 0.0146(13) -0.0005(17) 0.0015(10)
Cl3 0.0678(15) 0.083(3) 0.0635(15) 0.0007(14) 0.0049(14) 0.0045(11)
Cu1 0.0580(6) 0.0594(10) 0.0550(7) -0.0016(8) -0.0010(5) 0.0034(6)
Cu2 0.0548(6) 0.0601(9) 0.0621(7) -0.0011(8) -0.0006(5) 0.0016(5)
Cu3 0.0533(5) 0.0647(8) 0.0596(6) 0.0002(10) 0.0009(5) 0.0002(5)
N1 0.051(4) 0.061(6) 0.061(4) -0.012(4) 0.003(3) -0.009(3)
N2 0.052(4) 0.075(6) 0.058(4) 0.003(4) -0.005(3) 0.001(4)
N3 0.064(4) 0.095(9) 0.062(5) -0.021(7) 0.008(3) -0.007(6)
N4 0.054(4) 0.057(5) 0.058(4) -0.001(3) 0.000(3) 0.007(3)
N5 0.062(4) 0.054(6) 0.053(4) 0.000(3) 0.003(3) -0.003(3)
N6 0.067(4) 0.053(6) 0.068(4) 0.021(6) -0.009(3) -0.003(4)
N7 0.051(3) 0.068(5) 0.066(4) -0.001(4) -0.001(3) -0.001(3)
N8 0.057(4) 0.067(6) 0.055(4) 0.004(4) 0.009(3) 0.000(4)
N9 0.067(5) 0.068(7) 0.064(4) -0.002(4) 0.003(4) 0.003(4)
N10 0.065(4) 0.068(6) 0.067(4) 0.009(7) -0.004(4) 0.002(4)
N11 0.065(5) 0.061(7) 0.067(4) 0.007(4) -0.007(4) -0.002(3)
N12 0.056(3) 0.064(4) 0.067(3) 0.003(4) 0.006(4) 0.001(3)
O1 0.176(9) 0.285(15) 0.091(6) -0.060(7) 0.012(5) 0.096(9)
O2 0.065(5) 0.386(19) 0.110(6) -0.009(7) 0.007(4) -0.013(6)
O3 0.120(7) 0.199(10) 0.070(5) 0.030(5) -0.028(4) 0.029(6)
O4 0.55(3) 0.092(12) 0.250(15) 0.029(11) -0.092(15) -0.043(14)
O5 0.112(6) 0.180(10) 0.115(6) 0.066(6) -0.024(5) 0.004(6)
O6 0.234(10) 0.044(7) 0.400(18) 0.041(10) -0.060(16) -0.006(5)
O7 0.112(6) 0.277(14) 0.088(6) -0.004(7) 0.047(5) 0.013(7)
O8 0.058(3) 0.217(9) 0.128(5) 0.009(7) -0.004(5) -0.018(4)
O9 0.101(5) 0.150(9) 0.068(4) -0.008(4) -0.021(4) 0.001(5)
O10 0.080(5) 0.185(9) 0.067(4) 0.034(5) 0.034(3) -0.005(4)
O11 0.063(4) 0.156(7) 0.082(4) 0.014(4) 0.005(4) 0.048(4)
O12 0.246(10) 0.006(6) 0.232(10) -0.001(6) -0.022(9) 0.000(5)

loop_
_atom_type_symbol
_atom_type_description
_atom_type_scat_dispersion_real
_atom_type_scat_dispersion_imag
_atom_type_scat_source
C C 0.0033 0.0016 'International Tables Vol C Tables 4.2.6.8 and 6.1.1.4'
H H 0.0000 0.0000 'International Tables Vol C Tables 4.2.6.8 and 6.1.1.4'
N N 0.0061 0.0033 'International Tables Vol C Tables 4.2.6.8 and 6.1.1.4'
Cu Cu 0.3201 1.2651 'International Tables Vol C Tables 4.2.6.8 and 6.1.1.4'
Cl Cl 0.1484 0.1585 'International Tables Vol C Tables 4.2.6.8 and 6.1.1.4'
O O 0.0106 0.0060 'International Tables Vol C Tables 4.2.6.8 and 6.1.1.4'

loop_
_geom_angle_atom_site_label_1
_geom_angle_atom_site_label_2
_geom_angle_atom_site_label_3
_geom_angle
N1 C1 C2 178.1(10)
N2 C3 C4 177.0(8)
N3 C5 C6 179.4(13)
N4 C7 C8 179.8(11)
N5 C9 C10 178.3(8)
N6 C11 C12 177.5(12)
N7 C13 C14 177.5(9)
N8 C15 C16 175.7(8)
N9 C17 C18 177.7(11)
N10 C19 C20 179.0(12)
N11 C21 C22 176.9(10)
N12 C23 C24 177.7(10)
O2 Cl1 O4 109.3(9)
O2 Cl1 O3 114.6(6)
O4 Cl1 O3 107.3(8)
O2 Cl1 O1 110.0(7)
O4 Cl1 O1 102.6(10)
O3 Cl1 O1 112.2(6)
O6 Cl2 O5 109.9(8)
O6 Cl2 O8 108.3(6)
O5 Cl2 O8 110.2(6)
O6 Cl2 O7 107.8(8)
O5 Cl2 O7 111.1(5)
O8 Cl2 O7 109.4(7)
O10 Cl3 O9 110.2(4)
O10 Cl3 O12 111.6(6)
O9 Cl3 O12 106.7(6)
O10 Cl3 O11 109.5(5)
O9 Cl3 O11 108.5(5)
O12 Cl3 O11 110.3(5)
N3 Cu1 N1 113.1(3)
N3 Cu1 N2 110.4(3)
N1 Cu1 N2 110.6(3)
N3 Cu1 N4 108.7(3)
N1 Cu1 N4 108.1(2)
N2 Cu1 N4 105.6(3)
N6 Cu2 N7 112.3(3)
N6 Cu2 N5 110.7(3)
N7 Cu2 N5 109.7(3)
N6 Cu2 N8 111.1(3)
N7 Cu2 N8 107.6(3)
N5 Cu2 N8 105.1(2)
N11 Cu3 N9 112.3(2)
N11 Cu3 N12 112.7(3)
N9 Cu3 N12 110.8(3)
N11 Cu3 N10 107.5(3)
N9 Cu3 N10 106.6(3)
N12 Cu3 N10 106.6(2)
C1 N1 Cu1 174.3(6)
C3 N2 Cu1 174.0(7)
C5 N3 Cu1 179.1(11)
C7 N4 Cu1 174.1(7)
C9 N5 Cu2 176.8(7)
C11 N6 Cu2 176.2(9)
C13 N7 Cu2 176.3(7)
C15 N8 Cu2 171.5(7)
C17 N9 Cu3 169.1(7)
C19 N10 Cu3 178.2(9)
C21 N11 Cu3 171.8(8)
C23 N12 Cu3 169.3(6)

loop_
_geom_bond_atom_site_label_1
_geom_bond_atom_site_label_2
_geom_bond_distance
C1 N1 1.121(9)
C1 C2 1.491(12)
C3 N2 1.143(8)
C3 C4 1.456(12)
C5 N3 1.140(12)
C5 C6 1.502(14)
C7 N4 1.144(8)
C7 C8 1.403(13)
C9 N5 1.127(8)
C9 C10 1.463(13)
C11 N6 1.128(10)
C11 C12 1.433(12)
C13 N7 1.130(7)
C13 C14 1.420(11)
C15 N8 1.117(9)
C15 C16 1.414(14)
C17 N9 1.131(10)
C17 C18 1.437(12)
C19 N10 1.142(9)
C19 C20 1.441(10)
C21 N11 1.132(9)
C21 C22 1.453(11)
C23 N12 1.142(7)
C23 C24 1.434(8)
Cl1 O2 1.334(8)
Cl1 O4 1.354(14)
Cl1 O3 1.381(8)
Cl1 O1 1.387(9)
Cl2 O6 1.325(10)
Cl2 O5 1.380(9)
Cl2 O8 1.395(5)
Cl2 O7 1.399(9)
Cl3 O10 1.399(7)
Cl3 O9 1.409(8)
Cl3 O12 1.416(9)
Cl3 O11 1.424(5)
Cu1 N3 1.954(11)
Cu1 N1 1.993(7)
Cu1 N2 1.999(6)
Cu1 N4 2.009(7)
Cu2 N6 1.993(8)
Cu2 N7 2.007(6)
Cu2 N5 2.010(7)
Cu2 N8 2.025(7)
Cu3 N11 1.978(8)
Cu3 N9 1.982(8)
Cu3 N12 1.985(5)
Cu3 N10 2.009(8)
